data_4317571
loop_
_publ_author_name
'Hyungphil Chun'
'Phalguni Chaudhuri'
'Thomas Weyherm\"uller'
'Karl Wieghardt'

_publ_section_title
;
 o-Iminobenzosemiquinonato Complexes of Mn(III) and Mn(IV). Synthesis and
 Characterization of [MnIII(LISQ)2(LAP)] (St= 1) and [MnIV(LISQ)2(LAP-H)]
 (St=1/2)
;
_journal_name_full 'Inorganic Chemistry'
_journal_page_first 790
_journal_page_last 795
_journal_paper_doi 10.1021/ic010860w
_journal_volume 41
_journal_year 2002
_chemical_formula_structural 'C60 H75 Mn N3 O3'
_chemical_formula_sum 'C60 H75 Mn N3 O3'
_chemical_formula_weight 941.17
_chemical_name_systematic
;
   ?
;
_space_group_IT_number 2
_symmetry_cell_setting triclinic
_symmetry_space_group_name_Hall '-P 1'
_symmetry_space_group_name_H-M 'P -1'
_atom_sites_solution_hydrogens geom
_atom_sites_solution_primary direct
_atom_sites_solution_secondary difmap
_audit_creation_method SHELXL
_cell_angle_alpha 97.79(1)
_cell_angle_beta 93.77(1)
_cell_angle_gamma 95.53(1)
_cell_formula_units_Z 2
_cell_length_a 10.4837(8)
_cell_length_b 14.7941(10)
_cell_length_c 17.8002(12)
_cell_measurement_reflns_used 23443
_cell_measurement_temperature 100(2)
_cell_volume 2713.8(3)
_computing_cell_refinement 'DENZO, Nonius Collect Software'
_computing_data_collection 'DENZO, Nonius Collect Software'
_computing_data_reduction 'DENZO, Nonius Collect Software'
_computing_structure_refinement 'SHELXL-93 (Sheldrick, 1993)'
_computing_structure_solution 'SHELXS-86 (Sheldrick, 1990)'
_diffrn_ambient_temperature 100(2)
_diffrn_measurement_device 'Nonius Kappa-CCD'
_diffrn_measurement_method '397 images a 1 deg. and 300 sec.'
_diffrn_radiation_monochromator graphite
_diffrn_radiation_source 'fine-focus sealed tube'
_diffrn_radiation_type MoK\a
_diffrn_radiation_wavelength 0.71073
_diffrn_reflns_av_R_equivalents 0.0488
_diffrn_reflns_av_sigmaI/netI 0.0696
_diffrn_reflns_limit_h_max 15
_diffrn_reflns_limit_h_min -16
_diffrn_reflns_limit_k_max 15
_diffrn_reflns_limit_k_min -22
_diffrn_reflns_limit_l_max 27
_diffrn_reflns_limit_l_min -25
_diffrn_reflns_number 23443
_diffrn_reflns_theta_max 27.50
_diffrn_reflns_theta_min 3.84
_exptl_absorpt_coefficient_mu 0.288
_exptl_absorpt_correction_type 'Not Measured'
_exptl_crystal_colour black
_exptl_crystal_density_diffrn 1.152
_exptl_crystal_description 'opaque block'
_exptl_crystal_F_000 1010
_exptl_crystal_size_max 0.14
_exptl_crystal_size_mid 0.12
_exptl_crystal_size_min 0.09
_refine_diff_density_max 0.439
_refine_diff_density_min -0.313
_refine_diff_density_rms 0.055
_refine_ls_extinction_method none
_refine_ls_goodness_of_fit_all 1.027
_refine_ls_goodness_of_fit_obs 1.075
_refine_ls_matrix_type full
_refine_ls_number_parameters 604
_refine_ls_number_reflns 12333
_refine_ls_number_restraints 0
_refine_ls_restrained_S_all 1.037
_refine_ls_restrained_S_obs 1.075
_refine_ls_R_factor_all 0.0762
_refine_ls_R_factor_obs 0.0502
_refine_ls_shift/esd_max -0.001
_refine_ls_shift/esd_mean 0.000
_refine_ls_structure_factor_coef Fsqd
_refine_ls_weighting_details 'w=1/[\s^2^(Fo^2^)+(0.0229P)^2^+1.8708P] where P=(Fo^2^+2Fc^2^)/3'
_refine_ls_weighting_scheme calc
_refine_ls_wR_factor_all 0.1148
_refine_ls_wR_factor_obs 0.1026
_reflns_number_observed 9338
_reflns_number_total 12405
_reflns_observed_criterion >2sigma(I)
_cod_data_source_file ic010860w_2.cif
_cod_data_source_block '[Mn(IV)(L(ISQ))2(L(AP-H))]'
_cod_depositor_comments
;
The following automatic conversions were performed:

'_symmetry_cell_setting' value 'Triclinic' changed to 'triclinic'
according to the built-in table from CIF Core dictionary named
'cif_core.dic' version 2.4.1 from 2010-06-29.

Automatic conversion script
Id: cif_fix_values 1646 2011-03-28 12:23:43Z adriana 

The following automatic conversions were performed:

'_refine_ls_weighting_scheme' value 'calc
w=1/[\s^2^(Fo^2^)+(0.0229P)^2^+1.8708P] where P=(Fo^2^+2Fc^2^)/3' was
changed to 'calc'. New tag '_refine_ls_weighting_details' was
created. The value of the new tag was set to
'w=1/[\s^2^(Fo^2^)+(0.0229P)^2^+1.8708P] where P=(Fo^2^+2Fc^2^)/3'.

Automatic conversion script
Id: cif_fix_values 3143 2015-03-26 13:38:13Z robertas 
;
_cod_database_code 4317571

loop_
_symmetry_equiv_pos_as_xyz
'x, y, z'
'-x, -y, -z'

loop_
_atom_site_aniso_label
_atom_site_aniso_U_11
_atom_site_aniso_U_22
_atom_site_aniso_U_33
_atom_site_aniso_U_23
_atom_site_aniso_U_13
_atom_site_aniso_U_12
Mn1 0.01965(15) 0.02014(15) 0.01599(15) 0.00502(11) 0.00061(11) 0.00196(12)
N1 0.0199(8) 0.0216(8) 0.0206(8) 0.0037(6) 0.0005(6) 0.0035(7)
O1 0.0212(7) 0.0257(7) 0.0163(7) 0.0042(5) 0.0008(5) 0.0027(6)
C1 0.0216(9) 0.0190(9) 0.0199(10) 0.0059(7) 0.0012(7) 0.0008(8)
C2 0.0221(9) 0.0201(9) 0.0175(9) 0.0049(7) -0.0002(7) 0.0008(8)
C3 0.0181(9) 0.0234(10) 0.0249(10) 0.0027(8) 0.0010(7) 0.0028(8)
C4 0.0249(10) 0.0214(10) 0.0217(10) 0.0041(8) 0.0034(8) 0.0020(8)
C5 0.0252(10) 0.0293(11) 0.0187(10) 0.0047(8) -0.0023(8) 0.0011(9)
C6 0.0205(9) 0.0269(10) 0.0204(10) 0.0065(8) 0.0007(7) 0.0019(8)
C7 0.0191(10) 0.0386(12) 0.0217(10) 0.0057(9) -0.0009(8) 0.0022(9)
C8 0.0252(11) 0.0434(13) 0.0348(12) 0.0148(10) 0.0031(9) 0.0112(10)
C9 0.0235(11) 0.0408(13) 0.0288(12) 0.0045(9) 0.0010(8) -0.0036(10)
C10 0.0225(11) 0.072(2) 0.0249(12) 0.0064(11) -0.0034(9) 0.0029(11)
C11 0.0250(10) 0.0314(11) 0.0202(10) 0.0014(8) 0.0050(8) 0.0047(9)
C12 0.0404(13) 0.0463(14) 0.0312(13) 0.0120(10) 0.0097(10) 0.0052(11)
C13 0.0468(15) 0.0429(14) 0.0373(14) -0.0105(11) 0.0135(11) -0.0019(12)
C14 0.0337(12) 0.060(2) 0.0307(13) 0.0029(11) 0.0090(10) 0.0173(12)
C15 0.0215(10) 0.0252(10) 0.0188(10) -0.0017(8) -0.0011(7) 0.0043(8)
C16 0.0243(10) 0.0302(11) 0.0263(11) 0.0019(8) 0.0008(8) 0.0033(9)
C17 0.0253(11) 0.0335(12) 0.0322(12) -0.0012(9) 0.0025(9) -0.0013(9)
C18 0.0210(10) 0.0416(13) 0.0352(12) -0.0061(10) -0.0022(9) 0.0063(10)
C19 0.0310(12) 0.0381(13) 0.0308(12) 0.0022(10) -0.0061(9) 0.0142(10)
C20 0.0282(11) 0.0288(11) 0.0254(11) 0.0016(8) -0.0013(8) 0.0072(9)
N2 0.0204(8) 0.0229(8) 0.0193(8) 0.0074(6) 0.0035(6) 0.0033(7)
O2 0.0195(7) 0.0231(7) 0.0230(7) 0.0092(5) 0.0015(5) 0.0041(6)
C21 0.0168(9) 0.0218(9) 0.0190(9) 0.0033(7) -0.0005(7) 0.0010(8)
C22 0.0208(9) 0.0202(9) 0.0159(9) 0.0046(7) 0.0008(7) 0.0000(8)
C23 0.0213(9) 0.0232(10) 0.0180(9) 0.0034(7) 0.0016(7) 0.0007(8)
C24 0.0202(9) 0.0226(10) 0.0187(9) 0.0022(7) -0.0016(7) 0.0017(8)
C25 0.0232(10) 0.0212(10) 0.0235(10) 0.0084(8) -0.0001(8) 0.0017(8)
C26 0.0195(9) 0.0222(10) 0.0210(10) 0.0064(8) 0.0011(7) 0.0001(8)
C27 0.0219(10) 0.0276(11) 0.0309(11) 0.0149(9) 0.0053(8) 0.0037(9)
C28 0.0292(11) 0.0406(13) 0.0291(12) 0.0145(10) 0.0094(9) 0.0067(10)
C29 0.0222(11) 0.0357(12) 0.0436(14) 0.0158(10) 0.0016(9) -0.0028(9)
C30 0.0274(11) 0.0414(13) 0.0441(14) 0.0258(11) 0.0128(10) 0.0077(10)
C31 0.0231(10) 0.0274(10) 0.0214(10) 0.0056(8) 0.0025(8) 0.0076(8)
C32 0.0261(11) 0.0411(13) 0.0273(11) 0.0083(9) 0.0007(8) 0.0117(10)
C33 0.0373(12) 0.0265(11) 0.0388(13) 0.0034(9) 0.0054(10) 0.0085(10)
C34 0.0269(11) 0.0337(12) 0.0305(12) 0.0076(9) 0.0061(9) 0.0103(9)
C35 0.0194(9) 0.0284(10) 0.0198(10) 0.0089(8) 0.0021(7) 0.0056(8)
C36 0.0274(11) 0.0292(11) 0.0270(11) 0.0083(9) 0.0037(8) 0.0044(9)
C37 0.0374(13) 0.0393(13) 0.0345(13) 0.0176(10) 0.0101(10) 0.0021(11)
C38 0.0423(13) 0.0502(15) 0.0239(12) 0.0162(10) 0.0115(10) 0.0096(12)
C39 0.0344(12) 0.0400(13) 0.0217(11) 0.0031(9) 0.0034(9) 0.0093(10)
C40 0.0257(10) 0.0297(11) 0.0238(11) 0.0065(8) 0.0021(8) 0.0031(9)
N3 0.0211(8) 0.0197(8) 0.0169(8) 0.0023(6) 0.0003(6) 0.0027(7)
O3 0.0258(7) 0.0237(7) 0.0187(7) 0.0060(5) -0.0020(5) 0.0011(6)
C41 0.0206(9) 0.0237(10) 0.0195(10) 0.0035(8) 0.0006(7) 0.0037(8)
C42 0.0208(9) 0.0222(10) 0.0184(9) 0.0053(7) 0.0018(7) 0.0040(8)
C43 0.0246(10) 0.0246(10) 0.0183(10) 0.0023(8) -0.0002(8) 0.0011(8)
C44 0.0247(10) 0.0267(10) 0.0187(10) 0.0046(8) 0.0006(8) 0.0059(8)
C45 0.0275(10) 0.0217(10) 0.0252(11) 0.0077(8) 0.0005(8) 0.0015(8)
C46 0.0274(10) 0.0222(10) 0.0237(10) 0.0057(8) -0.0020(8) 0.0007(8)
C47 0.0404(13) 0.0234(11) 0.0289(12) 0.0089(9) -0.0101(9) -0.0075(9)
C48 0.0391(13) 0.0365(13) 0.0402(14) 0.0113(10) -0.0104(10) -0.0125(11)
C49 0.0537(15) 0.0251(11) 0.0317(13) -0.0014(9) -0.0092(11) 0.0010(11)
C50 0.068(2) 0.0290(12) 0.0414(15) 0.0141(11) -0.0174(13) -0.0177(12)
C51 0.0338(11) 0.0290(11) 0.0192(10) 0.0059(8) -0.0013(8) 0.0046(9)
C52 0.093(2) 0.057(2) 0.0263(14) 0.0155(12) -0.0209(14) -0.027(2)
C53 0.088(2) 0.0440(15) 0.0298(14) 0.0073(11) -0.0154(13) 0.0199(15)
C54 0.057(2) 0.108(3) 0.0294(14) 0.018(2) 0.0116(12) 0.028(2)
C55 0.0250(10) 0.0256(10) 0.0172(10) 0.0033(8) 0.0024(7) -0.0030(8)
C56 0.0311(11) 0.0256(10) 0.0222(10) 0.0049(8) 0.0019(8) -0.0002(9)
C57 0.0419(13) 0.0249(11) 0.0281(12) 0.0043(9) 0.0046(9) -0.0043(10)
C58 0.0368(12) 0.0345(12) 0.0253(11) 0.0019(9) 0.0026(9) -0.0124(10)
C59 0.0247(11) 0.0455(14) 0.0247(11) 0.0017(10) -0.0016(8) -0.0056(10)
C60 0.0261(10) 0.0315(11) 0.0233(11) 0.0036(8) 0.0011(8) 0.0019(9)

loop_
_atom_site_label
_atom_site_type_symbol
_atom_site_fract_x
_atom_site_fract_y
_atom_site_fract_z
_atom_site_U_iso_or_equiv
_atom_site_thermal_displace_type
_atom_site_occupancy
_atom_site_calc_flag
_atom_site_refinement_flags
_atom_site_disorder_group
Mn1 Mn -0.24370(3) 0.76172(2) 0.74909(2) 0.01842(8) Uani 1 d . .
N1 N -0.11510(15) 0.71138(11) 0.68153(9) 0.0206(3) Uani 1 d . .
O1 O -0.35407(12) 0.72679(9) 0.65840(7) 0.0210(3) Uani 1 d . .
C1 C -0.2981(2) 0.69819(13) 0.59756(11) 0.0200(4) Uani 1 d . .
C2 C -0.1627(2) 0.69129(13) 0.60831(10) 0.0199(4) Uani 1 d . .
C3 C -0.0920(2) 0.66448(13) 0.54466(11) 0.0222(4) Uani 1 d . .
H3 H -0.0024(2) 0.65979(13) 0.55184(11) 0.027 Uiso 1 calc R .
C4 C -0.1533(2) 0.64565(13) 0.47365(11) 0.0225(4) Uani 1 d . .
C5 C -0.2893(2) 0.65193(14) 0.46480(11) 0.0246(4) Uani 1 d . .
H5 H -0.3307(2) 0.63846(14) 0.41486(11) 0.030 Uiso 1 calc R .
C6 C -0.3638(2) 0.67608(14) 0.52362(11) 0.0224(4) Uani 1 d . .
C7 C -0.5088(2) 0.6833(2) 0.51238(11) 0.0265(4) Uani 1 d . .
C8 C -0.5356(2) 0.7829(2) 0.53661(13) 0.0331(5) Uani 1 d . .
H8A H -0.5038(2) 0.8024(2) 0.58992(13) 0.050 Uiso 1 calc R .
H8B H -0.6284(2) 0.7871(2) 0.53084(13) 0.050 Uiso 1 calc R .
H8C H -0.4918(2) 0.8229(2) 0.50452(13) 0.050 Uiso 1 calc R .
C9 C -0.5822(2) 0.6190(2) 0.56006(12) 0.0316(5) Uani 1 d . .
H9A H -0.5517(2) 0.6357(2) 0.61385(12) 0.047 Uiso 1 calc R .
H9B H -0.5671(2) 0.5554(2) 0.54294(12) 0.047 Uiso 1 calc R .
H9C H -0.6744(2) 0.6250(2) 0.55364(12) 0.047 Uiso 1 calc R .
C10 C -0.5595(2) 0.6547(2) 0.42884(12) 0.0401(6) Uani 1 d . .
H10A H -0.6520(2) 0.6600(2) 0.42344(12) 0.060 Uiso 1 calc R .
H10B H -0.5439(2) 0.5910(2) 0.41258(12) 0.060 Uiso 1 calc R .
H10C H -0.5148(2) 0.6947(2) 0.39714(12) 0.060 Uiso 1 calc R .
C11 C -0.0827(2) 0.62158(14) 0.40241(11) 0.0255(4) Uani 1 d . .
C12 C -0.0907(2) 0.6991(2) 0.35322(13) 0.0383(5) Uani 1 d . .
H12A H -0.0458(2) 0.6847(2) 0.30723(13) 0.057 Uiso 1 calc R .
H12B H -0.0504(2) 0.7570(2) 0.38225(13) 0.057 Uiso 1 calc R .
H12C H -0.1811(2) 0.7050(2) 0.33889(13) 0.057 Uiso 1 calc R .
C13 C -0.1447(2) 0.5312(2) 0.35654(14) 0.0438(6) Uani 1 d . .
H13A H -0.0983(2) 0.5168(2) 0.31111(14) 0.066 Uiso 1 calc R .
H13B H -0.2347(2) 0.5371(2) 0.34124(14) 0.066 Uiso 1 calc R .
H13C H -0.1408(2) 0.4818(2) 0.38791(14) 0.066 Uiso 1 calc R .
C14 C 0.0598(2) 0.6126(2) 0.42147(13) 0.0409(6) Uani 1 d . .
H14A H 0.1012(2) 0.5972(2) 0.37430(13) 0.061 Uiso 1 calc R .
H14B H 0.0677(2) 0.5640(2) 0.45330(13) 0.061 Uiso 1 calc R .
H14C H 0.1017(2) 0.6709(2) 0.44898(13) 0.061 Uiso 1 calc R .
C15 C 0.0197(2) 0.72240(14) 0.69977(11) 0.0223(4) Uani 1 d . .
C16 C 0.0981(2) 0.78781(15) 0.66998(12) 0.0271(4) Uani 1 d . .
H16 H 0.0612(2) 0.82611(15) 0.63772(12) 0.033 Uiso 1 calc R .
C17 C 0.2297(2) 0.7972(2) 0.68720(12) 0.0312(5) Uani 1 d . .
H17 H 0.2829(2) 0.8417(2) 0.66644(12) 0.037 Uiso 1 calc R .
C18 C 0.2844(2) 0.7419(2) 0.73468(13) 0.0337(5) Uani 1 d . .
H18 H 0.3750(2) 0.7476(2) 0.74564(13) 0.040 Uiso 1 calc R .
C19 C 0.2067(2) 0.6790(2) 0.76577(13) 0.0332(5) Uani 1 d . .
H19 H 0.2441(2) 0.6419(2) 0.79894(13) 0.040 Uiso 1 calc R .
C20 C 0.0738(2) 0.66873(15) 0.74934(12) 0.0276(4) Uani 1 d . .
H20 H 0.0207(2) 0.62567(15) 0.77167(12) 0.033 Uiso 1 calc R .
N2 N -0.38166(15) 0.82693(11) 0.79325(9) 0.0203(3) Uani 1 d . .
O2 O -0.19249(12) 0.87474(9) 0.71802(7) 0.0212(3) Uani 1 d . .
C21 C -0.2907(2) 0.92625(13) 0.71428(10) 0.0193(4) Uani 1 d . .
C22 C -0.3928(2) 0.90574(13) 0.75928(10) 0.0190(4) Uani 1 d . .
C23 C -0.4966(2) 0.95882(13) 0.76267(11) 0.0209(4) Uani 1 d . .
H23 H -0.5635(2) 0.94607(13) 0.79440(11) 0.025 Uiso 1 calc R .
C24 C -0.5014(2) 1.02979(13) 0.71969(11) 0.0208(4) Uani 1 d . .
C25 C -0.3993(2) 1.04758(13) 0.67398(11) 0.0223(4) Uani 1 d . .
H25 H -0.4035(2) 1.09612(13) 0.64430(11) 0.027 Uiso 1 calc R .
C26 C -0.2932(2) 0.99824(13) 0.66988(11) 0.0208(4) Uani 1 d . .
C27 C -0.1825(2) 1.01980(14) 0.62006(12) 0.0256(4) Uani 1 d . .
C28 C -0.1679(2) 0.9347(2) 0.56261(12) 0.0316(5) Uani 1 d . .
H28A H -0.1521(2) 0.8832(2) 0.58997(12) 0.047 Uiso 1 calc R .
H28B H -0.0953(2) 0.9479(2) 0.53236(12) 0.047 Uiso 1 calc R .
H28C H -0.2469(2) 0.9188(2) 0.52888(12) 0.047 Uiso 1 calc R .
C29 C -0.0566(2) 1.0473(2) 0.67125(13) 0.0333(5) Uani 1 d . .
H29A H -0.0396(2) 0.9976(2) 0.70048(13) 0.050 Uiso 1 calc R .
H29B H -0.0648(2) 1.1032(2) 0.70626(13) 0.050 Uiso 1 calc R .
H29C H 0.0146(2) 1.0587(2) 0.63956(13) 0.050 Uiso 1 calc R .
C30 C -0.2069(2) 1.0986(2) 0.57504(14) 0.0351(5) Uani 1 d . .
H30A H -0.2166(2) 1.1539(2) 0.61041(14) 0.053 Uiso 1 calc R .
H30B H -0.2856(2) 1.0816(2) 0.54122(14) 0.053 Uiso 1 calc R .
H30C H -0.1341(2) 1.1107(2) 0.54470(14) 0.053 Uiso 1 calc R .
C31 C -0.6142(2) 1.08884(14) 0.71783(11) 0.0234(4) Uani 1 d . .
C32 C -0.6784(2) 1.0772(2) 0.63653(12) 0.0307(5) Uani 1 d . .
H32A H -0.7109(2) 1.0127(2) 0.62039(12) 0.046 Uiso 1 calc R .
H32B H -0.6154(2) 1.0965(2) 0.60202(12) 0.046 Uiso 1 calc R .
H32C H -0.7501(2) 1.1151(2) 0.63530(12) 0.046 Uiso 1 calc R .
C33 C -0.5637(2) 1.18986(15) 0.74290(13) 0.0339(5) Uani 1 d . .
H33A H -0.5227(2) 1.19741(15) 0.79477(13) 0.051 Uiso 1 calc R .
H33B H -0.6353(2) 1.22768(15) 0.74161(13) 0.051 Uiso 1 calc R .
H33C H -0.5006(2) 1.20908(15) 0.70834(13) 0.051 Uiso 1 calc R .
C34 C -0.7161(2) 1.0627(2) 0.77170(12) 0.0294(5) Uani 1 d . .
H34A H -0.7503(2) 0.9983(2) 0.75698(12) 0.044 Uiso 1 calc R .
H34B H -0.7862(2) 1.1017(2) 0.76844(12) 0.044 Uiso 1 calc R .
H34C H -0.6768(2) 1.0716(2) 0.82402(12) 0.044 Uiso 1 calc R .
C35 C -0.4267(2) 0.82065(14) 0.86560(11) 0.0218(4) Uani 1 d . .
C36 C -0.4801(2) 0.73553(15) 0.88102(12) 0.0273(4) Uani 1 d . .
H36 H -0.4879(2) 0.68386(15) 0.84236(12) 0.033 Uiso 1 calc R .
C37 C -0.5220(2) 0.7255(2) 0.95201(13) 0.0357(5) Uani 1 d . .
H37 H -0.5582(2) 0.6672(2) 0.96157(13) 0.043 Uiso 1 calc R .
C38 C -0.5113(2) 0.8001(2) 1.00903(13) 0.0371(5) Uani 1 d . .
H38 H -0.5392(2) 0.7930(2) 1.05779(13) 0.044 Uiso 1 calc R .
C39 C -0.4597(2) 0.8848(2) 0.99449(12) 0.0318(5) Uani 1 d . .
H39 H -0.4528(2) 0.9362(2) 1.03342(12) 0.038 Uiso 1 calc R .
C40 C -0.4176(2) 0.89581(15) 0.92361(11) 0.0261(4) Uani 1 d . .
H40 H -0.3826(2) 0.95454(15) 0.91435(11) 0.031 Uiso 1 calc R .
N3 N -0.14002(15) 0.78034(11) 0.84651(9) 0.0193(3) Uani 1 d . .
O3 O -0.28572(13) 0.64393(9) 0.77935(7) 0.0228(3) Uani 1 d . .
C41 C -0.2421(2) 0.63425(13) 0.84728(11) 0.0212(4) Uani 1 d . .
C42 C -0.1618(2) 0.71128(13) 0.88863(11) 0.0201(4) Uani 1 d . .
C43 C -0.1204(2) 0.71143(14) 0.96659(11) 0.0228(4) Uani 1 d . .
H43 H -0.0688(2) 0.76298(14) 0.99440(11) 0.027 Uiso 1 calc R .
C44 C -0.1557(2) 0.63676(14) 1.00077(11) 0.0231(4) Uani 1 d . .
C45 C -0.2292(2) 0.55852(14) 0.95636(11) 0.0246(4) Uani 1 d . .
H45 H -0.2506(2) 0.50649(14) 0.98080(11) 0.029 Uiso 1 calc R .
C46 C -0.2707(2) 0.55359(13) 0.88119(11) 0.0245(4) Uani 1 d . .
C47 C -0.3439(2) 0.46754(14) 0.83324(12) 0.0317(5) Uani 1 d . .
C48 C -0.4763(2) 0.4877(2) 0.80052(14) 0.0398(6) Uani 1 d . .
H48A H -0.4648(2) 0.5369(2) 0.76910(14) 0.060 Uiso 1 calc R .
H48B H -0.5286(2) 0.5068(2) 0.84235(14) 0.060 Uiso 1 calc R .
H48C H -0.5197(2) 0.4322(2) 0.76931(14) 0.060 Uiso 1 calc R .
C49 C -0.2642(2) 0.4346(2) 0.76731(13) 0.0381(6) Uani 1 d . .
H49A H -0.2492(2) 0.4837(2) 0.73601(13) 0.057 Uiso 1 calc R .
H49B H -0.3110(2) 0.3805(2) 0.73605(13) 0.057 Uiso 1 calc R .
H49C H -0.1815(2) 0.4188(2) 0.78785(13) 0.057 Uiso 1 calc R .
C50 C -0.3667(3) 0.3904(2) 0.88177(15) 0.0476(7) Uani 1 d . .
H50A H -0.4175(3) 0.4109(2) 0.92393(15) 0.071 Uiso 1 calc R .
H50B H -0.2839(3) 0.3746(2) 0.90211(15) 0.071 Uiso 1 calc R .
H50C H -0.4134(3) 0.3363(2) 0.85031(15) 0.071 Uiso 1 calc R .
C51 C -0.1263(2) 0.63513(14) 1.08633(11) 0.0272(4) Uani 1 d . .
C52 C -0.0336(3) 0.7163(2) 1.12319(15) 0.0614(9) Uani 1 d . .
H52A H -0.0684(3) 0.7734(2) 1.11421(15) 0.092 Uiso 1 calc R .
H52B H 0.0494(3) 0.7134(2) 1.10117(15) 0.092 Uiso 1 calc R .
H52C H -0.0218(3) 0.7147(2) 1.17805(15) 0.092 Uiso 1 calc R .
C53 C -0.0706(3) 0.5473(2) 1.10090(15) 0.0537(8) Uani 1 d . .
H53A H -0.1298(3) 0.4942(2) 1.07731(15) 0.081 Uiso 1 calc R .
H53B H -0.0588(3) 0.5462(2) 1.15583(15) 0.081 Uiso 1 calc R .
H53C H 0.0125(3) 0.5449(2) 1.07895(15) 0.081 Uiso 1 calc R .
C54 C -0.2530(3) 0.6385(3) 1.1241(2) 0.0625(9) Uani 1 d . .
H54A H -0.3139(3) 0.5863(3) 1.1007(2) 0.094 Uiso 1 calc R .
H54B H -0.2889(3) 0.6958(3) 1.1172(2) 0.094 Uiso 1 calc R .
H54C H -0.2373(3) 0.6355(3) 1.1785(2) 0.094 Uiso 1 calc R .
C55 C -0.0490(2) 0.85732(14) 0.87456(11) 0.0229(4) Uani 1 d . .
C56 C -0.0849(2) 0.94596(14) 0.87452(11) 0.0264(4) Uani 1 d . .
H56 H -0.1692(2) 0.95467(14) 0.85598(11) 0.032 Uiso 1 calc R .
C57 C 0.0033(2) 1.02090(15) 0.90166(12) 0.0320(5) Uani 1 d . .
H57 H -0.0215(2) 1.08111(15) 0.90249(12) 0.038 Uiso 1 calc R .
C58 C 0.1269(2) 1.0091(2) 0.92756(12) 0.0335(5) Uani 1 d . .
H58 H 0.1865(2) 1.0610(2) 0.94620(12) 0.040 Uiso 1 calc R .
C59 C 0.1638(2) 0.9217(2) 0.92636(12) 0.0327(5) Uani 1 d . .
H59 H 0.2493(2) 0.9138(2) 0.94334(12) 0.039 Uiso 1 calc R .
C60 C 0.0763(2) 0.84538(15) 0.90039(11) 0.0271(4) Uani 1 d . .
H60 H 0.1016(2) 0.78538(15) 0.90019(11) 0.033 Uiso 1 calc R .

loop_
_atom_type_symbol
_atom_type_description
_atom_type_scat_dispersion_real
_atom_type_scat_dispersion_imag
_atom_type_scat_source
C C 0.0033 0.0016 'International Tables Vol C Tables 4.2.6.8 and 6.1.1.4'
H H 0.0000 0.0000 'International Tables Vol C Tables 4.2.6.8 and 6.1.1.4'
N N 0.0061 0.0033 'International Tables Vol C Tables 4.2.6.8 and 6.1.1.4'
O O 0.0106 0.0060 'International Tables Vol C Tables 4.2.6.8 and 6.1.1.4'
Mn Mn 0.3368 0.7283 'International Tables Vol C Tables 4.2.6.8 and 6.1.1.4'

loop_
_geom_angle_atom_site_label_1
_geom_angle_atom_site_label_2
_geom_angle_atom_site_label_3
_geom_angle
_geom_angle_site_symmetry_1
_geom_angle_site_symmetry_3
_geom_angle_publ_flag
O2 Mn1 O1 90.59(6) . . ?
O2 Mn1 O3 176.41(6) . . ?
O1 Mn1 O3 90.39(6) . . ?
O2 Mn1 N3 97.81(6) . . ?
O1 Mn1 N3 171.59(6) . . ?
O3 Mn1 N3 81.24(6) . . ?
O2 Mn1 N2 83.77(6) . . ?
O1 Mn1 N2 88.25(6) . . ?
O3 Mn1 N2 99.71(6) . . ?
N3 Mn1 N2 92.29(7) . . ?
O2 Mn1 N1 85.80(6) . . ?
O1 Mn1 N1 81.60(6) . . ?
O3 Mn1 N1 90.92(6) . . ?
N3 Mn1 N1 99.29(7) . . ?
N2 Mn1 N1 165.36(6) . . ?
C2 N1 C15 120.0(2) . . ?
C2 N1 Mn1 112.17(12) . . ?
C15 N1 Mn1 124.83(12) . . ?
C1 O1 Mn1 115.82(12) . . ?
O1 C1 C6 123.6(2) . . ?
O1 C1 C2 116.0(2) . . ?
C6 C1 C2 120.4(2) . . ?
N1 C2 C3 126.3(2) . . ?
N1 C2 C1 113.6(2) . . ?
C3 C2 C1 120.1(2) . . ?
C4 C3 C2 119.8(2) . . ?
C3 C4 C5 118.8(2) . . ?
C3 C4 C11 122.7(2) . . ?
C5 C4 C11 118.5(2) . . ?
C6 C5 C4 124.6(2) . . ?
C5 C6 C1 116.3(2) . . ?
C5 C6 C7 123.4(2) . . ?
C1 C6 C7 120.2(2) . . ?
C10 C7 C6 111.3(2) . . ?
C10 C7 C8 108.4(2) . . ?
C6 C7 C8 109.6(2) . . ?
C10 C7 C9 107.6(2) . . ?
C6 C7 C9 109.8(2) . . ?
C8 C7 C9 110.0(2) . . ?
C4 C11 C13 110.5(2) . . ?
C4 C11 C14 112.2(2) . . ?
C13 C11 C14 108.5(2) . . ?
C4 C11 C12 108.5(2) . . ?
C13 C11 C12 109.2(2) . . ?
C14 C11 C12 107.8(2) . . ?
C16 C15 C20 119.7(2) . . ?
C16 C15 N1 120.6(2) . . ?
C20 C15 N1 119.7(2) . . ?
C17 C16 C15 120.2(2) . . ?
C16 C17 C18 120.2(2) . . ?
C19 C18 C17 119.6(2) . . ?
C18 C19 C20 121.0(2) . . ?
C15 C20 C19 119.2(2) . . ?
C22 N2 C35 120.5(2) . . ?
C22 N2 Mn1 109.07(12) . . ?
C35 N2 Mn1 125.88(12) . . ?
C21 O2 Mn1 111.51(11) . . ?
O2 C21 C26 123.2(2) . . ?
O2 C21 C22 116.0(2) . . ?
C26 C21 C22 120.9(2) . . ?
N2 C22 C23 126.0(2) . . ?
N2 C22 C21 113.5(2) . . ?
C23 C22 C21 120.4(2) . . ?
C24 C23 C22 119.8(2) . . ?
C23 C24 C25 118.5(2) . . ?
C23 C24 C31 123.1(2) . . ?
C25 C24 C31 118.4(2) . . ?
C26 C25 C24 123.8(2) . . ?
C25 C26 C21 116.5(2) . . ?
C25 C26 C27 122.7(2) . . ?
C21 C26 C27 120.8(2) . . ?
C30 C27 C28 107.8(2) . . ?
C30 C27 C29 108.4(2) . . ?
C28 C27 C29 109.7(2) . . ?
C30 C27 C26 112.0(2) . . ?
C28 C27 C26 109.7(2) . . ?
C29 C27 C26 109.3(2) . . ?
C33 C31 C32 109.3(2) . . ?
C33 C31 C34 107.7(2) . . ?
C32 C31 C34 108.7(2) . . ?
C33 C31 C24 109.3(2) . . ?
C32 C31 C24 109.5(2) . . ?
C34 C31 C24 112.3(2) . . ?
C36 C35 C40 118.2(2) . . ?
C36 C35 N2 118.8(2) . . ?
C40 C35 N2 122.9(2) . . ?
C37 C36 C35 120.8(2) . . ?
C38 C37 C36 120.3(2) . . ?
C39 C38 C37 119.5(2) . . ?
C38 C39 C40 120.7(2) . . ?
C39 C40 C35 120.3(2) . . ?
C42 N3 C55 120.2(2) . . ?
C42 N3 Mn1 113.69(12) . . ?
C55 N3 Mn1 126.06(12) . . ?
C41 O3 Mn1 115.97(12) . . ?
O3 C41 C46 123.8(2) . . ?
O3 C41 C42 115.9(2) . . ?
C46 C41 C42 120.3(2) . . ?
N3 C42 C43 127.3(2) . . ?
N3 C42 C41 112.4(2) . . ?
C43 C42 C41 120.2(2) . . ?
C44 C43 C42 119.3(2) . . ?
C43 C44 C45 119.0(2) . . ?
C43 C44 C51 122.5(2) . . ?
C45 C44 C51 118.5(2) . . ?
C46 C45 C44 124.6(2) . . ?
C45 C46 C41 116.2(2) . . ?
C45 C46 C47 124.0(2) . . ?
C41 C46 C47 119.8(2) . . ?
C50 C47 C49 109.0(2) . . ?
C50 C47 C46 110.7(2) . . ?
C49 C47 C46 109.1(2) . . ?
C50 C47 C48 107.5(2) . . ?
C49 C47 C48 109.1(2) . . ?
C46 C47 C48 111.3(2) . . ?
C52 C51 C53 108.7(2) . . ?
C52 C51 C54 108.6(2) . . ?
C53 C51 C54 108.0(2) . . ?
C52 C51 C44 112.2(2) . . ?
C53 C51 C44 111.3(2) . . ?
C54 C51 C44 107.8(2) . . ?
C60 C55 C56 119.7(2) . . ?
C60 C55 N3 120.9(2) . . ?
C56 C55 N3 119.4(2) . . ?
C57 C56 C55 119.6(2) . . ?
C58 C57 C56 120.7(2) . . ?
C57 C58 C59 120.0(2) . . ?
C58 C59 C60 120.3(2) . . ?
C59 C60 C55 119.7(2) . . ?

loop_
_geom_bond_atom_site_label_1
_geom_bond_atom_site_label_2
_geom_bond_distance
_geom_bond_site_symmetry_2
_geom_bond_publ_flag
Mn1 O2 1.8726(13) . ?
Mn1 O1 1.9040(13) . ?
Mn1 O3 1.9126(14) . ?
Mn1 N3 1.957(2) . ?
Mn1 N2 1.963(2) . ?
Mn1 N1 1.996(2) . ?
N1 C2 1.348(2) . ?
N1 C15 1.418(2) . ?
O1 C1 1.305(2) . ?
C1 C6 1.426(3) . ?
C1 C2 1.436(3) . ?
C2 C3 1.426(3) . ?
C3 C4 1.361(3) . ?
C4 C5 1.438(3) . ?
C4 C11 1.528(3) . ?
C5 C6 1.376(3) . ?
C6 C7 1.536(3) . ?
C7 C10 1.535(3) . ?
C7 C8 1.536(3) . ?
C7 C9 1.544(3) . ?
C11 C13 1.531(3) . ?
C11 C14 1.533(3) . ?
C11 C12 1.540(3) . ?
C15 C16 1.392(3) . ?
C15 C20 1.393(3) . ?
C16 C17 1.383(3) . ?
C17 C18 1.388(3) . ?
C18 C19 1.375(3) . ?
C19 C20 1.394(3) . ?
N2 C22 1.395(2) . ?
N2 C35 1.412(2) . ?
O2 C21 1.342(2) . ?
C21 C26 1.411(3) . ?
C21 C22 1.412(3) . ?
C22 C23 1.402(3) . ?
C23 C24 1.383(3) . ?
C24 C25 1.412(3) . ?
C24 C31 1.538(3) . ?
C25 C26 1.389(3) . ?
C26 C27 1.541(3) . ?
C27 C30 1.533(3) . ?
C27 C28 1.537(3) . ?
C27 C29 1.541(3) . ?
C31 C33 1.533(3) . ?
C31 C32 1.536(3) . ?
C31 C34 1.538(3) . ?
C35 C36 1.397(3) . ?
C35 C40 1.403(3) . ?
C36 C37 1.387(3) . ?
C37 C38 1.384(3) . ?
C38 C39 1.381(3) . ?
C39 C40 1.388(3) . ?
N3 C42 1.358(2) . ?
N3 C55 1.425(2) . ?
O3 C41 1.296(2) . ?
C41 C46 1.424(3) . ?
C41 C42 1.434(3) . ?
C42 C43 1.426(3) . ?
C43 C44 1.364(3) . ?
C44 C45 1.435(3) . ?
C44 C51 1.538(3) . ?
C45 C46 1.369(3) . ?
C46 C47 1.539(3) . ?
C47 C50 1.533(3) . ?
C47 C49 1.538(3) . ?
C47 C48 1.542(3) . ?
C51 C52 1.515(3) . ?
C51 C53 1.521(3) . ?
C51 C54 1.529(3) . ?
C55 C60 1.399(3) . ?
C55 C56 1.399(3) . ?
C56 C57 1.384(3) . ?
C57 C58 1.382(3) . ?
C58 C59 1.383(3) . ?
C59 C60 1.390(3) . ?

loop_
_cod_related_entry_id
_cod_related_entry_database
_cod_related_entry_code
1 ChemSpider 30661039
